data_1540508
loop_
_publ_author_name
'Sonneck, Marcel'
'Peppel, Tim'
'Spannenberg, Anke'
'Wohlrab, Sebastian'

_publ_section_title
;
 Synthesis and Molecular Structures of (E)-non-2-enoic Acid and
 (E)-dec-2-enoic Acid
;
_journal_issue 4
_journal_name_full Crystals
_journal_page_first 466
_journal_paper_doi 10.3390/cryst5040466
_journal_volume 5
_journal_year 2015
_chemical_formula_sum 'C10 H18 O2'
_chemical_formula_weight 170.24
_space_group_crystal_system triclinic
_space_group_IT_number 2
_space_group_name_Hall '-P 1'
_space_group_name_H-M_alt 'P -1'
_symmetry_space_group_name_Hall '-P 1'
_symmetry_space_group_name_H-M 'P -1'
_atom_sites_solution_hydrogens mixed
_atom_sites_solution_primary direct
_atom_sites_solution_secondary difmap
_audit_creation_method SHELXL-2014/7
_cell_angle_alpha 68.3291(11)
_cell_angle_beta 83.3850(13)
_cell_angle_gamma 85.0779(12)
_cell_formula_units_Z 4
_cell_length_a 4.1405(2)
_cell_length_b 15.2839(6)
_cell_length_c 17.7089(7)
_cell_measurement_reflns_used 7912
_cell_measurement_temperature 150(2)
_cell_measurement_theta_max 28.78
_cell_measurement_theta_min 2.49
_cell_volume 1033.39(8)
_computing_cell_refinement 'SAINT V8.34A (Bruker, 2013)'
_computing_data_collection 'APEX2 V2014.11-0 (Bruker, 2014)'
_computing_data_reduction SAINT
_computing_structure_refinement 'SHELXL-2014/7 (Sheldrick, 2014)'
_computing_structure_solution 'SHELXS-97 (Sheldrick, 2008)'
_diffrn_ambient_temperature 150(2)
_diffrn_detector_area_resol_mean 8.3333
_diffrn_measured_fraction_theta_full 0.999
_diffrn_measured_fraction_theta_max 0.998
_diffrn_measurement_device_type 'Bruker APEX-II CCD'
_diffrn_measurement_method '\f and \w scans'
_diffrn_radiation_type MoK\a
_diffrn_radiation_wavelength 0.71073
_diffrn_reflns_av_R_equivalents 0.0236
_diffrn_reflns_av_unetI/netI 0.0242
_diffrn_reflns_laue_measured_fraction_full 0.999
_diffrn_reflns_laue_measured_fraction_max 0.998
_diffrn_reflns_limit_h_max 5
_diffrn_reflns_limit_h_min -5
_diffrn_reflns_limit_k_max 20
_diffrn_reflns_limit_k_min -20
_diffrn_reflns_limit_l_max 23
_diffrn_reflns_limit_l_min -23
_diffrn_reflns_number 20844
_diffrn_reflns_point_group_measured_fraction_full 0.999
_diffrn_reflns_point_group_measured_fraction_max 0.998
_diffrn_reflns_theta_full 25.242
_diffrn_reflns_theta_max 27.996
_diffrn_reflns_theta_min 1.435
_diffrn_source 'fine-focus sealed tube'
_exptl_absorpt_coefficient_mu 0.074
_exptl_absorpt_correction_T_max 0.98
_exptl_absorpt_correction_T_min 0.96
_exptl_absorpt_correction_type multi-scan
_exptl_absorpt_process_details 'SADABS V2014/5 (Bruker, 2014)'
_exptl_crystal_colour colourless
_exptl_crystal_density_diffrn 1.094
_exptl_crystal_description prism
_exptl_crystal_F_000 376
_exptl_crystal_size_max 0.534
_exptl_crystal_size_mid 0.495
_exptl_crystal_size_min 0.212
_refine_diff_density_max 0.334
_refine_diff_density_min -0.242
_refine_diff_density_rms 0.039
_refine_ls_extinction_method none
_refine_ls_goodness_of_fit_ref 1.057
_refine_ls_hydrogen_treatment mixed
_refine_ls_matrix_type full
_refine_ls_number_parameters 222
_refine_ls_number_reflns 4999
_refine_ls_number_restraints 0
_refine_ls_restrained_S_all 1.057
_refine_ls_R_factor_all 0.0619
_refine_ls_R_factor_gt 0.0442
_refine_ls_shift/su_max 0.001
_refine_ls_shift/su_mean 0.000
_refine_ls_structure_factor_coef Fsqd
_refine_ls_weighting_details 'w=1/[\s^2^(Fo^2^)+(0.0559P)^2^+0.2664P] where P=(Fo^2^+2Fc^2^)/3'
_refine_ls_weighting_scheme calc
_refine_ls_wR_factor_gt 0.1107
_refine_ls_wR_factor_ref 0.1224
_reflns_Friedel_coverage 0.000
_reflns_number_gt 3872
_reflns_number_total 4999
_reflns_threshold_expression 'I > 2\s(I)'
_cod_data_source_file AX0701.cif
_cod_data_source_block AX0701
_cod_database_code 1540508
_shelx_shelxl_version_number 2014/7
_shelx_space_group_comment
;
The symmetry employed for this shelxl refinement is uniquely defined
by the following loop, which should always be used as a source of
symmetry information in preference to the above space-group names.
They are only intended as comments.
;

loop_
_space_group_symop_operation_xyz
'x, y, z'
'-x, -y, -z'

loop_
_atom_site_label
_atom_site_type_symbol
_atom_site_fract_x
_atom_site_fract_y
_atom_site_fract_z
_atom_site_U_iso_or_equiv
_atom_site_adp_type
_atom_site_occupancy
_atom_site_site_symmetry_order
_atom_site_calc_flag
_atom_site_refinement_flags_posn
_atom_site_refinement_flags_adp
_atom_site_refinement_flags_occupancy
C1 C 0.5770(3) 0.13146(8) 0.96894(7) 0.0259(3) Uani 1 1 d . . .
C2 C 0.6287(3) 0.23242(8) 0.94589(8) 0.0268(3) Uani 1 1 d . . .
H2 H 0.5164 0.2644 0.9787 0.032 Uiso 1 1 calc R U .
C3 C 0.8221(3) 0.28107(8) 0.88218(8) 0.0260(3) Uani 1 1 d . . .
H3B H 0.9312 0.2488 0.8492 0.031 Uiso 1 1 calc R U .
C4 C 0.8820(3) 0.38340(8) 0.85820(8) 0.0261(3) Uani 1 1 d . . .
H4B H 1.1087 0.3895 0.8676 0.031 Uiso 1 1 calc R U .
H4C H 0.7354 0.4092 0.8940 0.031 Uiso 1 1 calc R U .
C5 C 0.8289(3) 0.44248(8) 0.76922(8) 0.0244(3) Uani 1 1 d . . .
H5A H 0.9775 0.4178 0.7330 0.029 Uiso 1 1 calc R U .
H5B H 0.6027 0.4366 0.7593 0.029 Uiso 1 1 calc R U .
C6 C 0.8894(3) 0.54608(8) 0.74811(7) 0.0239(3) Uani 1 1 d . . .
H6A H 0.7401 0.5703 0.7845 0.029 Uiso 1 1 calc R U .
H6B H 1.1148 0.5513 0.7590 0.029 Uiso 1 1 calc R U .
C7 C 0.8421(3) 0.60787(8) 0.66006(7) 0.0253(3) Uani 1 1 d . . .
H7A H 0.6198 0.6007 0.6483 0.030 Uiso 1 1 calc R U .
H7B H 0.9985 0.5858 0.6235 0.030 Uiso 1 1 calc R U .
C8 C 0.8892(3) 0.71177(8) 0.64127(7) 0.0260(3) Uani 1 1 d . . .
H8A H 0.7347 0.7335 0.6784 0.031 Uiso 1 1 calc R U .
H8B H 1.1123 0.7188 0.6525 0.031 Uiso 1 1 calc R U .
C9 C 0.8388(4) 0.77462(9) 0.55363(8) 0.0320(3) Uani 1 1 d . . .
H9A H 0.6174 0.7668 0.5419 0.038 Uiso 1 1 calc R U .
H9B H 0.9967 0.7540 0.5164 0.038 Uiso 1 1 calc R U .
C10 C 0.8799(4) 0.87845(10) 0.53629(10) 0.0446(4) Uani 1 1 d . . .
H10A H 0.7246 0.8994 0.5730 0.067 Uiso 1 1 calc R U .
H10B H 0.8393 0.9155 0.4796 0.067 Uiso 1 1 calc R U .
H10C H 1.1022 0.8873 0.5452 0.067 Uiso 1 1 calc R U .
C11 C 0.8861(3) 0.38412(8) 0.08521(7) 0.0234(3) Uani 1 1 d . . .
C12 C 0.7997(3) 0.29736(8) 0.15407(7) 0.0256(3) Uani 1 1 d . . .
H12 H 0.6226 0.3012 0.1921 0.031 Uiso 1 1 calc R U .
C13 C 0.9525(3) 0.21450(8) 0.16647(8) 0.0253(3) Uani 1 1 d . . .
H13 H 1.1233 0.2100 0.1272 0.030 Uiso 1 1 calc R U .
C14 C 0.8739(3) 0.12735(8) 0.23837(8) 0.0264(3) Uani 1 1 d . . .
H14A H 0.6890 0.1424 0.2730 0.032 Uiso 1 1 calc R U .
H14B H 1.0637 0.1071 0.2711 0.032 Uiso 1 1 calc R U .
C15 C 0.7862(3) 0.04552(8) 0.21573(7) 0.0251(3) Uani 1 1 d . . .
H15A H 0.5940 0.0648 0.1838 0.030 Uiso 1 1 calc R U .
H15B H 0.9698 0.0301 0.1810 0.030 Uiso 1 1 calc R U .
C16 C 0.7118(3) -0.04165(8) 0.29112(7) 0.0242(3) Uani 1 1 d . . .
H16A H 0.5301 -0.0254 0.3258 0.029 Uiso 1 1 calc R U .
H16B H 0.9048 -0.0602 0.3228 0.029 Uiso 1 1 calc R U .
C17 C 0.6209(3) -0.12579(8) 0.27255(7) 0.0250(3) Uani 1 1 d . . .
H17A H 0.4234 -0.1084 0.2425 0.030 Uiso 1 1 calc R U .
H17B H 0.7997 -0.1416 0.2369 0.030 Uiso 1 1 calc R U .
C18 C 0.5576(3) -0.21198(8) 0.34955(8) 0.0264(3) Uani 1 1 d . . .
H18A H 0.3811 -0.1954 0.3853 0.032 Uiso 1 1 calc R U .
H18B H 0.7561 -0.2291 0.3792 0.032 Uiso 1 1 calc R U .
C19 C 0.4629(3) -0.29745(9) 0.33398(8) 0.0301(3) Uani 1 1 d . . .
H19A H 0.2533 -0.2825 0.3090 0.036 Uiso 1 1 calc R U .
H19B H 0.6297 -0.3109 0.2944 0.036 Uiso 1 1 calc R U .
C20 C 0.4299(4) -0.38499(10) 0.41096(10) 0.0444(4) Uani 1 1 d . . .
H20A H 0.6376 -0.4010 0.4355 0.067 Uiso 1 1 calc R U .
H20B H 0.3701 -0.4376 0.3972 0.067 Uiso 1 1 calc R U .
H20C H 0.2606 -0.3728 0.4498 0.067 Uiso 1 1 calc R U .
O1 O 0.7258(3) 0.08880(7) 0.92358(6) 0.0375(3) Uani 1 1 d . . .
H1 H 0.672(4) 0.0233(13) 0.9440(11) 0.056 Uiso 1 1 d . U .
O2 O 0.3914(3) 0.09133(6) 1.03140(6) 0.0355(2) Uani 1 1 d . . .
O3 O 1.1225(2) 0.37951(6) 0.03363(6) 0.0336(2) Uani 1 1 d . . .
H3A H 1.1482 0.4331 -0.0026 0.050 Uiso 0.6 1 calc R U P
O4 O 0.7260(2) 0.45925(6) 0.08111(6) 0.0347(2) Uani 1 1 d . . .
H4A H 0.7970 0.5037 0.0395 0.052 Uiso 0.4 1 calc R U P

loop_
_atom_site_aniso_label
_atom_site_aniso_U_11
_atom_site_aniso_U_22
_atom_site_aniso_U_33
_atom_site_aniso_U_23
_atom_site_aniso_U_13
_atom_site_aniso_U_12
C1 0.0326(7) 0.0202(6) 0.0231(6) -0.0061(5) -0.0016(5) -0.0008(5)
C2 0.0326(7) 0.0198(6) 0.0277(6) -0.0089(5) -0.0013(5) 0.0006(5)
C3 0.0286(6) 0.0198(6) 0.0288(6) -0.0082(5) -0.0026(5) 0.0014(5)
C4 0.0267(6) 0.0195(6) 0.0303(7) -0.0070(5) -0.0015(5) -0.0019(5)
C5 0.0246(6) 0.0189(5) 0.0288(6) -0.0080(5) 0.0000(5) -0.0016(4)
C6 0.0250(6) 0.0187(5) 0.0268(6) -0.0074(5) -0.0004(5) -0.0012(4)
C7 0.0261(6) 0.0224(6) 0.0268(6) -0.0079(5) -0.0019(5) -0.0027(5)
C8 0.0292(6) 0.0220(6) 0.0247(6) -0.0059(5) -0.0012(5) -0.0029(5)
C9 0.0385(8) 0.0280(6) 0.0250(7) -0.0041(5) -0.0026(5) -0.0041(6)
C10 0.0607(10) 0.0267(7) 0.0372(8) 0.0011(6) -0.0080(7) -0.0064(7)
C11 0.0279(6) 0.0196(5) 0.0231(6) -0.0081(5) -0.0035(5) -0.0012(5)
C12 0.0302(7) 0.0215(6) 0.0238(6) -0.0074(5) 0.0020(5) -0.0036(5)
C13 0.0267(6) 0.0221(6) 0.0252(6) -0.0063(5) 0.0001(5) -0.0042(5)
C14 0.0322(7) 0.0191(5) 0.0253(6) -0.0051(5) -0.0013(5) -0.0021(5)
C15 0.0286(6) 0.0207(6) 0.0241(6) -0.0063(5) -0.0009(5) -0.0016(5)
C16 0.0265(6) 0.0197(5) 0.0250(6) -0.0069(5) -0.0011(5) -0.0013(5)
C17 0.0266(6) 0.0216(6) 0.0264(6) -0.0083(5) -0.0012(5) -0.0020(5)
C18 0.0287(6) 0.0214(6) 0.0280(6) -0.0078(5) -0.0013(5) -0.0023(5)
C19 0.0319(7) 0.0221(6) 0.0362(7) -0.0110(5) -0.0011(5) -0.0025(5)
C20 0.0575(10) 0.0231(7) 0.0483(9) -0.0059(6) -0.0075(8) -0.0080(6)
O1 0.0554(7) 0.0217(5) 0.0341(5) -0.0117(4) 0.0097(5) -0.0059(4)
O2 0.0501(6) 0.0249(5) 0.0283(5) -0.0079(4) 0.0083(4) -0.0087(4)
O3 0.0420(6) 0.0230(4) 0.0299(5) -0.0064(4) 0.0083(4) -0.0012(4)
O4 0.0432(6) 0.0194(4) 0.0347(5) -0.0054(4) 0.0056(4) 0.0028(4)

loop_
_atom_type_symbol
_atom_type_description
_atom_type_scat_dispersion_real
_atom_type_scat_dispersion_imag
_atom_type_scat_source
C C 0.0033 0.0016 'International Tables Vol C Tables 4.2.6.8 and 6.1.1.4'
H H 0.0000 0.0000 'International Tables Vol C Tables 4.2.6.8 and 6.1.1.4'
O O 0.0106 0.0060 'International Tables Vol C Tables 4.2.6.8 and 6.1.1.4'

loop_
_geom_angle_atom_site_label_1
_geom_angle_atom_site_label_2
_geom_angle_atom_site_label_3
_geom_angle
O2 C1 O1 123.32(11)
O2 C1 C2 118.80(11)
O1 C1 C2 117.89(11)
C3 C2 C1 123.74(12)
C3 C2 H2 118.1
C1 C2 H2 118.1
C2 C3 C4 124.69(12)
C2 C3 H3B 117.7
C4 C3 H3B 117.7
C3 C4 C5 113.97(11)
C3 C4 H4B 108.8
C5 C4 H4B 108.8
C3 C4 H4C 108.8
C5 C4 H4C 108.8
H4B C4 H4C 107.7
C6 C5 C4 111.96(10)
C6 C5 H5A 109.2
C4 C5 H5A 109.2
C6 C5 H5B 109.2
C4 C5 H5B 109.2
H5A C5 H5B 107.9
C7 C6 C5 114.07(10)
C7 C6 H6A 108.7
C5 C6 H6A 108.7
C7 C6 H6B 108.7
C5 C6 H6B 108.7
H6A C6 H6B 107.6
C6 C7 C8 113.18(10)
C6 C7 H7A 108.9
C8 C7 H7A 108.9
C6 C7 H7B 108.9
C8 C7 H7B 108.9
H7A C7 H7B 107.8
C9 C8 C7 113.77(11)
C9 C8 H8A 108.8
C7 C8 H8A 108.8
C9 C8 H8B 108.8
C7 C8 H8B 108.8
H8A C8 H8B 107.7
C8 C9 C10 113.14(12)
C8 C9 H9A 109.0
C10 C9 H9A 109.0
C8 C9 H9B 109.0
C10 C9 H9B 109.0
H9A C9 H9B 107.8
C9 C10 H10A 109.5
C9 C10 H10B 109.5
H10A C10 H10B 109.5
C9 C10 H10C 109.5
H10A C10 H10C 109.5
H10B C10 H10C 109.5
O4 C11 O3 123.55(11)
O4 C11 C12 118.14(11)
O3 C11 C12 118.30(10)
C13 C12 C11 124.19(12)
C13 C12 H12 117.9
C11 C12 H12 117.9
C12 C13 C14 124.11(12)
C12 C13 H13 117.9
C14 C13 H13 117.9
C13 C14 C15 113.80(11)
C13 C14 H14A 108.8
C15 C14 H14A 108.8
C13 C14 H14B 108.8
C15 C14 H14B 108.8
H14A C14 H14B 107.7
C16 C15 C14 111.61(10)
C16 C15 H15A 109.3
C14 C15 H15A 109.3
C16 C15 H15B 109.3
C14 C15 H15B 109.3
H15A C15 H15B 108.0
C15 C16 C17 114.14(10)
C15 C16 H16A 108.7
C17 C16 H16A 108.7
C15 C16 H16B 108.7
C17 C16 H16B 108.7
H16A C16 H16B 107.6
C18 C17 C16 112.26(10)
C18 C17 H17A 109.2
C16 C17 H17A 109.2
C18 C17 H17B 109.2
C16 C17 H17B 109.2
H17A C17 H17B 107.9
C17 C18 C19 114.09(11)
C17 C18 H18A 108.7
C19 C18 H18A 108.7
C17 C18 H18B 108.7
C19 C18 H18B 108.7
H18A C18 H18B 107.6
C20 C19 C18 113.11(12)
C20 C19 H19A 109.0
C18 C19 H19A 109.0
C20 C19 H19B 109.0
C18 C19 H19B 109.0
H19A C19 H19B 107.8
C19 C20 H20A 109.5
C19 C20 H20B 109.5
H20A C20 H20B 109.5
C19 C20 H20C 109.5
H20A C20 H20C 109.5
H20B C20 H20C 109.5
C1 O1 H1 110.7(11)
C11 O3 H3A 109.5
C11 O4 H4A 109.5

loop_
_geom_bond_atom_site_label_1
_geom_bond_atom_site_label_2
_geom_bond_distance
C1 O2 1.2547(15)
C1 O1 1.2860(15)
C1 C2 1.4714(16)
C2 C3 1.3198(18)
C2 H2 0.9500
C3 C4 1.4965(16)
C3 H3B 0.9500
C4 C5 1.5303(17)
C4 H4B 0.9900
C4 H4C 0.9900
C5 C6 1.5228(16)
C5 H5A 0.9900
C5 H5B 0.9900
C6 C7 1.5207(17)
C6 H6A 0.9900
C6 H6B 0.9900
C7 C8 1.5227(16)
C7 H7A 0.9900
C7 H7B 0.9900
C8 C9 1.5213(17)
C8 H8A 0.9900
C8 H8B 0.9900
C9 C10 1.5218(19)
C9 H9A 0.9900
C9 H9B 0.9900
C10 H10A 0.9800
C10 H10B 0.9800
C10 H10C 0.9800
C11 O4 1.2576(14)
C11 O3 1.2757(15)
C11 C12 1.4697(16)
C12 C13 1.3197(17)
C12 H12 0.9500
C13 C14 1.4926(16)
C13 H13 0.9500
C14 C15 1.5290(17)
C14 H14A 0.9900
C14 H14B 0.9900
C15 C16 1.5214(16)
C15 H15A 0.9900
C15 H15B 0.9900
C16 C17 1.5254(17)
C16 H16A 0.9900
C16 H16B 0.9900
C17 C18 1.5212(16)
C17 H17A 0.9900
C17 H17B 0.9900
C18 C19 1.5213(17)
C18 H18A 0.9900
C18 H18B 0.9900
C19 C20 1.5194(18)
C19 H19A 0.9900
C19 H19B 0.9900
C20 H20A 0.9800
C20 H20B 0.9800
C20 H20C 0.9800
O1 H1 0.967(19)
O3 H3A 0.8400
O4 H4A 0.8400

loop_
_geom_hbond_atom_site_label_D
_geom_hbond_atom_site_label_H
_geom_hbond_atom_site_label_A
_geom_hbond_distance_DH
_geom_hbond_distance_HA
_geom_hbond_distance_DA
_geom_hbond_angle_DHA
_geom_hbond_site_symmetry_A
O3 H3A O4 0.84 1.79 2.6209(12) 170.2 2_765
O4 H4A O3 0.84 1.81 2.6209(12) 162.2 2_765
O1 H1 O2 0.967(19) 1.679(19) 2.6400(13) 172.4(17) 2_657

loop_
_geom_torsion_atom_site_label_1
_geom_torsion_atom_site_label_2
_geom_torsion_atom_site_label_3
_geom_torsion_atom_site_label_4
_geom_torsion
O2 C1 C2 C3 178.99(13)
O1 C1 C2 C3 -1.0(2)
C1 C2 C3 C4 -179.13(12)
C2 C3 C4 C5 -127.72(14)
C3 C4 C5 C6 179.43(10)
C4 C5 C6 C7 179.61(10)
C5 C6 C7 C8 177.46(10)
C6 C7 C8 C9 -179.35(11)
C7 C8 C9 C10 178.80(12)
O4 C11 C12 C13 -178.47(13)
O3 C11 C12 C13 0.4(2)
C11 C12 C13 C14 177.21(12)
C12 C13 C14 C15 122.84(14)
C13 C14 C15 C16 179.42(10)
C14 C15 C16 C17 179.74(10)
C15 C16 C17 C18 178.46(10)
C16 C17 C18 C19 179.46(11)
C17 C18 C19 C20 174.95(12)
